data_4024046
loop_
_publ_author_name
'John F. Tannaci'
'Masahiro Noji'
'Jennifer McBee'
'T. Don Tilley'

_publ_section_title
;
 9,10-Dichlorooctafluoroanthracene as a Building Block for
 n-Type Organic Semiconductors
;
_journal_name_full 'Journal of Organic Chemistry'
_journal_page_first 5567
_journal_page_last 5573
_journal_paper_doi 10.1021/jo070404a
_journal_volume 72
_journal_year 2007
_chemical_formula_moiety 'C14 Cl2 F8'
_chemical_formula_sum 'C14 Cl2 F8'
_chemical_formula_weight 391.04
_chemical_name_systematic
; 
 ? 
;
_space_group_IT_number 14
_symmetry_cell_setting monoclinic
_symmetry_space_group_name_Hall '-P 2ybc'
_symmetry_space_group_name_H-M 'P 1 21/c 1'
_atom_sites_solution_primary direct
_atom_sites_solution_secondary difmap
_audit_creation_method SHELXL-97
_cell_angle_alpha 90.00
_cell_angle_beta 92.889(5)
_cell_angle_gamma 90.00
_cell_formula_units_Z 2
_cell_length_a 7.719(3)
_cell_length_b 5.0376(17)
_cell_length_c 15.660(5)
_cell_measurement_reflns_used 903
_cell_measurement_temperature 193(2)
_cell_measurement_theta_max 29.57
_cell_measurement_theta_min 2.61
_cell_volume 608.1(4)
_computing_cell_refinement 'Bruker XSCANS'
_computing_data_collection 'Bruker XSCANS'
_computing_data_reduction 'Bruker SHELXTL'
_computing_molecular_graphics 'Bruker SHELXTL'
_computing_publication_material 'Bruker SHELXTL'
_computing_structure_refinement 'SHELXL-97 (Sheldrick, 1997)'
_computing_structure_solution 'SHELXS-97 (Sheldrick, 1990)'
_diffrn_ambient_temperature 193(2)
_diffrn_measured_fraction_theta_full 0.995
_diffrn_measured_fraction_theta_max 0.995
_diffrn_measurement_device_type 'Bruker P4'
_diffrn_measurement_method '\w scans'
_diffrn_radiation_monochromator graphite
_diffrn_radiation_source 'fine-focus sealed tube'
_diffrn_radiation_type MoK\a
_diffrn_radiation_wavelength 0.71073
_diffrn_reflns_av_R_equivalents 0.0365
_diffrn_reflns_av_sigmaI/netI 0.0510
_diffrn_reflns_limit_h_max 8
_diffrn_reflns_limit_h_min -8
_diffrn_reflns_limit_k_max 5
_diffrn_reflns_limit_k_min -5
_diffrn_reflns_limit_l_max 17
_diffrn_reflns_limit_l_min -10
_diffrn_reflns_number 2290
_diffrn_reflns_theta_full 23.25
_diffrn_reflns_theta_max 23.25
_diffrn_reflns_theta_min 2.60
_diffrn_standards_decay_% 0
_diffrn_standards_interval_count 0
_diffrn_standards_interval_time 0
_diffrn_standards_number 0
_exptl_absorpt_coefficient_mu 0.634
_exptl_absorpt_correction_T_max 0.940
_exptl_absorpt_correction_T_min 0.930
_exptl_absorpt_correction_type empirical
_exptl_absorpt_process_details 'Sadabs, 2004'
_exptl_crystal_colour white
_exptl_crystal_density_diffrn 2.136
_exptl_crystal_density_method 'not measured'
_exptl_crystal_description block
_exptl_crystal_F_000 380
_exptl_crystal_size_max .2
_exptl_crystal_size_mid .1
_exptl_crystal_size_min .1
_refine_diff_density_max 0.216
_refine_diff_density_min -0.365
_refine_diff_density_rms 0.075
_refine_ls_extinction_method none
_refine_ls_goodness_of_fit_ref 1.018
_refine_ls_matrix_type full
_refine_ls_number_parameters 109
_refine_ls_number_reflns 869
_refine_ls_number_restraints 0
_refine_ls_restrained_S_all 1.018
_refine_ls_R_factor_all 0.0590
_refine_ls_R_factor_gt 0.0399
_refine_ls_shift/su_max 0.000
_refine_ls_shift/su_mean 0.000
_refine_ls_structure_factor_coef Fsqd
_refine_ls_weighting_details 'calc w=1/[\s^2^(Fo^2^)+(0.0686P)^2^+0.0000P] where P=(Fo^2^+2Fc^2^)/3'
_refine_ls_weighting_scheme calc
_refine_ls_wR_factor_gt 0.0952
_refine_ls_wR_factor_ref 0.1066
_reflns_number_gt 676
_reflns_number_total 869
_reflns_threshold_expression >2sigma(I)
_cod_data_source_file jo070404asi20070227_031157.cif
_cod_data_source_block F8DCLANT
_cod_depositor_comments
;
The following automatic conversions were performed:
'_symmetry_cell_setting' value 'Monoclinic' changed to 'monoclinic'
according to '/home/saulius/struct/CIF-dictionaries/cif_core.dic'
dictionary named 'cif_core.dic' version 2.4.1 from 2010-06-29.

Automatic conversion script
Id: cif_fix_enum 1527 2010-12-29 10:47:43Z saulius 
;
_cod_original_sg_symbol_H-M 'P 21/c'
_cod_database_code 4024046

loop_
_symmetry_equiv_pos_as_xyz
'x, y, z'
'-x, y+1/2, -z+1/2'
'-x, -y, -z'
'x, -y-1/2, z-1/2'

loop_
_atom_site_label
_atom_site_type_symbol
_atom_site_fract_x
_atom_site_fract_y
_atom_site_fract_z
_atom_site_U_iso_or_equiv
_atom_site_adp_type
_atom_site_occupancy
_atom_site_symmetry_multiplicity
_atom_site_calc_flag
_atom_site_refinement_flags
_atom_site_disorder_assembly
_atom_site_disorder_group
Cl1 Cl 0.30769(11) 0.11300(17) 0.04681(6) 0.0337(4) Uani 1 1 d . . .
F2 F 0.4438(3) 0.6815(4) -0.21638(13) 0.0381(6) Uani 1 1 d . . .
F4 F -0.0808(2) 1.0631(4) -0.15599(13) 0.0348(6) Uani 1 1 d . . .
F3 F 0.1957(2) 1.0493(4) -0.24527(13) 0.0351(6) Uani 1 1 d . . .
F1 F 0.4285(2) 0.3334(4) -0.09365(14) 0.0417(6) Uani 1 1 d . . .
C6 C 0.1777(4) 0.8707(6) -0.1824(2) 0.0250(8) Uani 1 1 d . . .
C5 C 0.0364(4) 0.8723(6) -0.1357(2) 0.0253(8) Uani 1 1 d . . .
C3 C 0.1526(4) 0.5006(6) -0.0489(2) 0.0225(8) Uani 1 1 d . . .
C2 C 0.1357(4) 0.3234(6) 0.0196(2) 0.0213(8) Uani 1 1 d . . .
C8 C 0.2957(4) 0.5087(6) -0.1026(2) 0.0258(9) Uani 1 1 d . . .
C4 C 0.0111(4) 0.6870(6) -0.0681(2) 0.0214(8) Uani 1 1 d . . .
C7 C 0.3094(5) 0.6841(7) -0.1664(2) 0.0288(8) Uani 1 1 d . . .

loop_
_atom_site_aniso_label
_atom_site_aniso_U_11
_atom_site_aniso_U_22
_atom_site_aniso_U_33
_atom_site_aniso_U_23
_atom_site_aniso_U_13
_atom_site_aniso_U_12
Cl1 0.0247(5) 0.0344(6) 0.0415(6) 0.0074(4) -0.0022(4) 0.0106(4)
F2 0.0349(12) 0.0388(12) 0.0421(13) 0.0035(10) 0.0179(10) 0.0035(10)
F4 0.0319(12) 0.0334(11) 0.0391(13) 0.0110(9) -0.0005(9) 0.0110(9)
F3 0.0401(12) 0.0345(12) 0.0307(12) 0.0103(10) 0.0013(9) 0.0017(9)
F1 0.0355(13) 0.0354(12) 0.0556(15) 0.0131(10) 0.0157(10) 0.0184(10)
C6 0.027(2) 0.0247(18) 0.0232(18) 0.0001(16) -0.0012(15) -0.0027(15)
C5 0.030(2) 0.0178(17) 0.027(2) -0.0010(15) -0.0108(16) 0.0049(15)
C3 0.0253(18) 0.0169(16) 0.025(2) -0.0066(14) -0.0027(15) -0.0018(15)
C2 0.0207(18) 0.0157(17) 0.027(2) -0.0061(14) -0.0042(15) 0.0025(14)
C8 0.0240(19) 0.0200(19) 0.033(2) -0.0018(16) -0.0008(16) 0.0045(16)
C4 0.0225(19) 0.0151(16) 0.0258(19) -0.0057(14) -0.0069(15) 0.0019(14)
C7 0.033(2) 0.0264(18) 0.027(2) -0.0037(16) 0.0015(16) -0.0012(16)

loop_
_atom_type_symbol
_atom_type_description
_atom_type_scat_dispersion_real
_atom_type_scat_dispersion_imag
_atom_type_scat_source
C C 0.0033 0.0016 'International Tables Vol C Tables 4.2.6.8 and 6.1.1.4'
F F 0.0171 0.0103 'International Tables Vol C Tables 4.2.6.8 and 6.1.1.4'
Cl Cl 0.1484 0.1585 'International Tables Vol C Tables 4.2.6.8 and 6.1.1.4'

loop_
_geom_angle_atom_site_label_1
_geom_angle_atom_site_label_2
_geom_angle_atom_site_label_3
_geom_angle
_geom_angle_site_symmetry_1
_geom_angle_site_symmetry_3
_geom_angle_publ_flag
C5 C6 F3 120.7(3) . . ?
C5 C6 C7 120.6(3) . . ?
F3 C6 C7 118.7(3) . . ?
C6 C5 F4 115.5(3) . . ?
C6 C5 C4 122.9(3) . . ?
F4 C5 C4 121.6(3) . . ?
C2 C3 C8 125.0(3) . . ?
C2 C3 C4 117.9(3) . . ?
C8 C3 C4 117.0(3) . . ?
C4 C2 C3 123.2(3) 3_565 . ?
C4 C2 Cl1 118.4(2) 3_565 . ?
C3 C2 Cl1 118.4(3) . . ?
C7 C8 F1 114.7(3) . . ?
C7 C8 C3 123.5(3) . . ?
F1 C8 C3 121.8(3) . . ?
C2 C4 C5 124.9(3) 3_565 . ?
C2 C4 C3 118.8(3) 3_565 . ?
C5 C4 C3 116.3(3) . . ?
F2 C7 C8 121.6(3) . . ?
F2 C7 C6 118.9(3) . . ?
C8 C7 C6 119.5(3) . . ?

loop_
_geom_bond_atom_site_label_1
_geom_bond_atom_site_label_2
_geom_bond_distance
_geom_bond_site_symmetry_2
_geom_bond_publ_flag
Cl1 C2 1.735(3) . ?
F2 C7 1.330(4) . ?
F4 C5 1.347(4) . ?
F3 C6 1.346(4) . ?
F1 C8 1.355(4) . ?
C6 C5 1.343(5) . ?
C6 C7 1.398(5) . ?
C5 C4 1.432(5) . ?
C3 C2 1.407(5) . ?
C3 C8 1.422(5) . ?
C3 C4 1.460(4) . ?
C2 C4 1.396(5) 3_565 ?
C8 C7 1.343(5) . ?
C4 C2 1.396(5) 3_565 ?

loop_
_geom_torsion_atom_site_label_1
_geom_torsion_atom_site_label_2
_geom_torsion_atom_site_label_3
_geom_torsion_atom_site_label_4
_geom_torsion
_geom_torsion_site_symmetry_1
_geom_torsion_site_symmetry_2
_geom_torsion_site_symmetry_3
_geom_torsion_site_symmetry_4
_geom_torsion_publ_flag
F3 C6 C5 F4 -0.6(4) . . . . ?
C7 C6 C5 F4 179.1(3) . . . . ?
F3 C6 C5 C4 -179.9(3) . . . . ?
C7 C6 C5 C4 -0.2(5) . . . . ?
C8 C3 C2 C4 -176.7(3) . . . 3_565 ?
C4 C3 C2 C4 1.8(5) . . . 3_565 ?
C8 C3 C2 Cl1 4.9(4) . . . . ?
C4 C3 C2 Cl1 -176.6(2) . . . . ?
C2 C3 C8 C7 -178.6(3) . . . . ?
C4 C3 C8 C7 2.9(5) . . . . ?
C2 C3 C8 F1 2.7(5) . . . . ?
C4 C3 C8 F1 -175.8(3) . . . . ?
C6 C5 C4 C2 -178.1(3) . . . 3_565 ?
F4 C5 C4 C2 2.6(5) . . . 3_565 ?
C6 C5 C4 C3 3.0(4) . . . . ?
F4 C5 C4 C3 -176.2(3) . . . . ?
C2 C3 C4 C2 -1.7(5) . . . 3_565 ?
C8 C3 C4 C2 176.9(3) . . . 3_565 ?
C2 C3 C4 C5 177.2(3) . . . . ?
C8 C3 C4 C5 -4.2(4) . . . . ?
F1 C8 C7 F2 0.2(5) . . . . ?
C3 C8 C7 F2 -178.5(3) . . . . ?
F1 C8 C7 C6 178.7(3) . . . . ?
C3 C8 C7 C6 -0.1(5) . . . . ?
C5 C6 C7 F2 177.1(3) . . . . ?
F3 C6 C7 F2 -3.1(4) . . . . ?
C5 C6 C7 C8 -1.4(5) . . . . ?
F3 C6 C7 C8 178.3(3) . . . . ?
